data_7713750
loop_
_publ_author_name
'Ralph, Stephen'
'Assadawi, Nawal'
'Richardson, Christopher'

_publ_section_title
;
 G-quadruplex DNA binding properties of novel nickel Schiff base complexes
 with four pendant groups
;
_journal_name_full 'Dalton Transactions'
_journal_paper_doi 10.1039/D3DT02040A
_journal_year 2023
_chemical_formula_moiety 'C44 H58 N6 Ni O10, 1.6(H2 O)'
_chemical_formula_sum 'C44 H61.2 N6 Ni O11.6'
_chemical_formula_weight 918.50
_chemical_name_common 'compound (9) in manuscript'
_space_group_crystal_system monoclinic
_space_group_IT_number 15
_space_group_name_Hall '-C 2yc'
_space_group_name_H-M_alt 'C 1 2/c 1'
_atom_sites_solution_hydrogens mixed
_atom_sites_solution_primary dual
_audit_creation_date 2023-08-02
_audit_creation_method
;
Olex2 1.5
(compiled 2023.03.06 svn.rbb2c1857 for OlexSys, GUI svn.r6748)
;
_audit_update_record
;
2023-08-04 deposited with the CCDC.	2023-08-16 downloaded from the CCDC.
;
_cell_angle_alpha 90
_cell_angle_beta 96.209(2)
_cell_angle_gamma 90
_cell_formula_units_Z 4
_cell_length_a 30.6127(5)
_cell_length_b 15.8401(3)
_cell_length_c 9.8494(2)
_cell_measurement_reflns_used 21460
_cell_measurement_temperature 150.00(10)
_cell_measurement_theta_max 30.3850
_cell_measurement_theta_min 2.3730
_cell_volume 4748.04(15)
_computing_cell_refinement 'CrysAlisPro 1.171.40.15 (Rigaku OD, 2018)'
_computing_data_collection 'CrysAlisPro 1.171.40.15 (Rigaku OD, 2018)'
_computing_data_reduction 'CrysAlisPro 1.171.40.15 (Rigaku OD, 2018)'
_computing_molecular_graphics 'Olex2 1.5 (Dolomanov et al., 2009)'
_computing_publication_material 'Olex2 1.5 (Dolomanov et al., 2009)'
_computing_structure_refinement 'SHELXL 2017/1 (Sheldrick, 2015)'
_computing_structure_solution 'SHELXT  (Sheldrick, 2015)'
_diffrn_ambient_environment N~2~
_diffrn_ambient_temperature 150.00(10)
_diffrn_detector 'HyPix Bantam HPC'
_diffrn_detector_area_resol_mean 10
_diffrn_measured_fraction_theta_full 1.000
_diffrn_measured_fraction_theta_max 1.000
_diffrn_measurement_details
;
List of Runs (angles in degrees, time in seconds):

  # Type    Start    End  Width  t~exp~   \w     \q     \k     \f   Frames
#--------------------------------------------------------------------------
  1  \w    -74.00 110.00   0.50   20.00    --   20.00  54.00 120.00  368
  2  \w    -74.00 110.00   0.50   20.00    --   20.00  54.00-120.00  368
  3  \w    -74.00 110.00   0.50   20.00    --   20.00  54.00 -60.00  368
  4  \w    -74.00 110.00   0.50   20.00    --   20.00  54.00-180.00  368
  5  \w    -74.00 110.00   0.50   20.00    --   20.00  54.00  30.00  368
  6  \w    -74.00 110.00   0.50   20.00    --   20.00  54.00  90.00  368
  7  \w    -74.00 110.00   0.50   20.00    --   20.00  54.00-150.00  368
  8  \w    -74.00 110.00   0.50   20.00    --   20.00  54.00 -30.00  368
  9  \w    -74.00 110.00   0.50   20.00    --   20.00  54.00  60.00  368
 10  \w    -74.00 -41.50   0.50   20.00    --   20.00  54.00 -90.00   65
;
_diffrn_measurement_device 'two-circle diffractometer'
_diffrn_measurement_device_type 'XtaLAB Mini II'
_diffrn_measurement_method '\w scans'
_diffrn_orient_matrix_type 'CrysAlisPro convention (1999,Acta A55,543-557)'
_diffrn_orient_matrix_UB_11 -0.0230724000
_diffrn_orient_matrix_UB_12 0.0061373000
_diffrn_orient_matrix_UB_13 -0.0093862000
_diffrn_orient_matrix_UB_21 -0.0014339000
_diffrn_orient_matrix_UB_22 -0.0128468000
_diffrn_orient_matrix_UB_23 0.0683758000
_diffrn_orient_matrix_UB_31 0.0028975000
_diffrn_orient_matrix_UB_32 0.0424664000
_diffrn_orient_matrix_UB_33 0.0220346000
_diffrn_radiation_monochromator graphite
_diffrn_radiation_probe x-ray
_diffrn_radiation_type 'Mo K\a'
_diffrn_radiation_wavelength 0.71073
_diffrn_reflns_av_R_equivalents 0.0328
_diffrn_reflns_av_unetI/netI 0.0214
_diffrn_reflns_Laue_measured_fraction_full 1.000
_diffrn_reflns_Laue_measured_fraction_max 1.000
_diffrn_reflns_limit_h_max 42
_diffrn_reflns_limit_h_min -42
_diffrn_reflns_limit_k_max 21
_diffrn_reflns_limit_k_min -22
_diffrn_reflns_limit_l_max 13
_diffrn_reflns_limit_l_min -13
_diffrn_reflns_number 64511
_diffrn_reflns_point_group_measured_fraction_full 1.000
_diffrn_reflns_point_group_measured_fraction_max 1.000
_diffrn_reflns_theta_full 25.242
_diffrn_reflns_theta_max 29.575
_diffrn_reflns_theta_min 2.384
_diffrn_source 'fine-focus sealed X-ray tube'
_diffrn_source_type 'Rigaku (Mo) X-ray Source'
_exptl_absorpt_coefficient_mu 0.473
_exptl_absorpt_correction_T_max 1.00000
_exptl_absorpt_correction_T_min 0.94055
_exptl_absorpt_correction_type multi-scan
_exptl_absorpt_process_details
;
CrysAlisPro 1.171.40.15 (Rigaku Oxford Diffraction, 2018)
Empirical absorption correction using spherical harmonics,
 implemented in SCALE3 ABSPACK scaling algorithm.
;
_exptl_crystal_colour 'clear red'
_exptl_crystal_density_diffrn 1.285
_exptl_crystal_description plate
_exptl_crystal_F_000 1952
_exptl_crystal_recrystallization_method 'Chloroform / Pet. spirit'
_exptl_crystal_size_max 0.34
_exptl_crystal_size_mid 0.21
_exptl_crystal_size_min 0.06
_refine_diff_density_max 0.484
_refine_diff_density_min -0.258
_refine_diff_density_rms 0.047
_refine_ls_extinction_method none
_refine_ls_goodness_of_fit_ref 1.035
_refine_ls_hydrogen_treatment constr
_refine_ls_matrix_type full
_refine_ls_number_parameters 288
_refine_ls_number_reflns 6653
_refine_ls_number_restraints 0
_refine_ls_restrained_S_all 1.035
_refine_ls_R_factor_all 0.0392
_refine_ls_R_factor_gt 0.0308
_refine_ls_shift/su_max 0.001
_refine_ls_shift/su_mean 0.000
_refine_ls_structure_factor_coef Fsqd
_refine_ls_weighting_details 'w=1/[\s^2^(Fo^2^)+(0.0387P)^2^+3.0887P] where P=(Fo^2^+2Fc^2^)/3'
_refine_ls_weighting_scheme calc
_refine_ls_wR_factor_gt 0.0789
_refine_ls_wR_factor_ref 0.0821
_reflns_Friedel_coverage 0.000
_reflns_number_gt 5665
_reflns_number_total 6653
_reflns_threshold_expression 'I > 2\s(I)'
_cod_data_source_file d3dt02040a3.cif
_cod_data_source_block exp_218_na
_cod_original_formula_sum 'C44 H61.20 N6 Ni O11.60'
_cod_database_code 7713750
_shelx_shelxl_version_number 2017/1
_chemical_oxdiff_formula C44H48N6Ni1O10
_chemical_oxdiff_usercomment Ni34
_shelx_space_group_comment
;
The symmetry employed for this shelxl refinement is uniquely defined
by the following loop, which should always be used as a source of
symmetry information in preference to the above space-group names.
They are only intended as comments.
;
_shelx_estimated_absorpt_t_max 0.972
_shelx_estimated_absorpt_t_min 0.856
_olex2_refinement_description
;
1. Fixed Uiso
 At 1.2 times of:
  All C(H) groups, All C(H,H) groups
 At 1.5 times of:
  All O(H,H) groups
2. Others
 Fixed Sof: O1W(0.8) H1WA(0.8) H1WB(0.8)
3.a Free rotating group:
 O1W(H1WA,H1WB)
3.b Secondary CH2 refined with riding coordinates:
 C11(H11A,H11B), C12(H12A,H12B), C13(H13A,H13B), C14(H14A,H14B), C15(H15A,
 H15B), C16(H16A,H16B), C17(H17A,H17B), C18(H18A,H18B), C19(H19A,H19B),
 C20(H20A,H20B), C21(H21A,H21B), C22(H22A,H22B)
3.c Aromatic/amide H refined with riding coordinates:
 C1(H1), C2(H2), C4(H4), C7(H7), C9(H9)
;
_olex2_submission_special_instructions 'No special instructions were received'
_oxdiff_exptl_absorpt_empirical_details
;
Empirical correction (ABSPACK) includes:
- Absorption correction using spherical harmonics
- Frame scaling
;
_oxdiff_exptl_absorpt_empirical_full_max 1.105
_oxdiff_exptl_absorpt_empirical_full_min 0.927

loop_
_space_group_symop_operation_xyz
'x, y, z'
'-x, y, -z+1/2'
'x+1/2, y+1/2, z'
'-x+1/2, y+1/2, -z+1/2'
'-x, -y, -z'
'x, -y, z-1/2'
'-x+1/2, -y+1/2, -z'
'x+1/2, -y+1/2, z-1/2'

loop_
_atom_site_label
_atom_site_type_symbol
_atom_site_fract_x
_atom_site_fract_y
_atom_site_fract_z
_atom_site_U_iso_or_equiv
_atom_site_adp_type
_atom_site_occupancy
_atom_site_site_symmetry_order
_atom_site_calc_flag
_atom_site_refinement_flags_posn
_atom_site_refinement_flags_adp
_atom_site_refinement_flags_occupancy
_atom_site_disorder_assembly
_atom_site_disorder_group
Ni1 Ni 0.500000 0.53716(2) 0.250000 0.01640(6) Uani 1 2 d S T P . .
O1 O 0.52590(3) 0.62390(5) 0.16368(8) 0.02093(17) Uani 1 1 d . . . . .
O2 O 0.61585(3) 0.46760(5) -0.11097(9) 0.02228(17) Uani 1 1 d . . . . .
O3 O 0.69667(4) 0.18680(6) 0.08063(10) 0.0394(3) Uani 1 1 d . . . . .
O4 O 0.62413(3) 0.76591(5) -0.09888(9) 0.02636(19) Uani 1 1 d . . . . .
O5 O 0.75462(3) 0.91201(6) 0.15923(10) 0.0332(2) Uani 1 1 d . . . . .
N1 N 0.52732(3) 0.45221(6) 0.16156(10) 0.01711(18) Uani 1 1 d . . . . .
N2 N 0.66234(3) 0.31507(6) -0.10541(10) 0.0237(2) Uani 1 1 d . . . . .
N3 N 0.68055(3) 0.92997(6) -0.03880(10) 0.0227(2) Uani 1 1 d . . . . .
C1 C 0.51476(4) 0.21854(8) 0.20109(13) 0.0253(2) Uani 1 1 d . . . . .
H1 H 0.524668 0.166459 0.167672 0.030 Uiso 1 1 calc R U . . .
C2 C 0.52982(4) 0.29370(8) 0.15203(12) 0.0224(2) Uani 1 1 d . . . . .
H2 H 0.550077 0.293417 0.085460 0.027 Uiso 1 1 calc R U . . .
C3 C 0.51501(3) 0.36999(7) 0.20115(11) 0.0178(2) Uani 1 1 d . . . . .
C4 C 0.55561(4) 0.46248(7) 0.07199(11) 0.0180(2) Uani 1 1 d . . . . .
H4 H 0.566769 0.413159 0.033051 0.022 Uiso 1 1 calc R U . . .
C5 C 0.57076(3) 0.54138(7) 0.02897(11) 0.0177(2) Uani 1 1 d . . . . .
C6 C 0.60354(4) 0.54432(7) -0.06478(11) 0.0185(2) Uani 1 1 d . . . . .
C7 C 0.62077(4) 0.61926(7) -0.10346(12) 0.0213(2) Uani 1 1 d . . . . .
H7 H 0.643239 0.619948 -0.162853 0.026 Uiso 1 1 calc R U . . .
C8 C 0.60461(4) 0.69553(7) -0.05371(12) 0.0208(2) Uani 1 1 d . . . . .
C9 C 0.57248(4) 0.69637(7) 0.03332(12) 0.0206(2) Uani 1 1 d . . . . .
H9 H 0.561783 0.748544 0.063926 0.025 Uiso 1 1 calc R U . . .
C10 C 0.55535(4) 0.61944(7) 0.07723(11) 0.0182(2) Uani 1 1 d . . . . .
C11 C 0.65524(4) 0.46597(8) -0.17721(12) 0.0225(2) Uani 1 1 d . . . . .
H11A H 0.680020 0.488931 -0.115231 0.027 Uiso 1 1 calc R U . . .
H11B H 0.651515 0.501494 -0.260360 0.027 Uiso 1 1 calc R U . . .
C12 C 0.66506(4) 0.37612(8) -0.21516(12) 0.0240(2) Uani 1 1 d . . . . .
H12A H 0.644150 0.359250 -0.294253 0.029 Uiso 1 1 calc R U . . .
H12B H 0.694993 0.373918 -0.244287 0.029 Uiso 1 1 calc R U . . .
C13 C 0.69052(5) 0.33565(9) 0.02005(13) 0.0296(3) Uani 1 1 d . . . . .
H13A H 0.682250 0.391489 0.054494 0.035 Uiso 1 1 calc R U . . .
H13B H 0.721574 0.338363 0.000861 0.035 Uiso 1 1 calc R U . . .
C14 C 0.68529(6) 0.26867(9) 0.12657(14) 0.0372(3) Uani 1 1 d . . . . .
H14A H 0.704288 0.282752 0.211338 0.045 Uiso 1 1 calc R U . . .
H14B H 0.654444 0.268088 0.148129 0.045 Uiso 1 1 calc R U . . .
C15 C 0.67002(6) 0.16630(9) -0.04232(16) 0.0417(4) Uani 1 1 d . . . . .
H15A H 0.638897 0.163076 -0.023985 0.050 Uiso 1 1 calc R U . . .
H15B H 0.678661 0.110212 -0.074797 0.050 Uiso 1 1 calc R U . . .
C16 C 0.67458(5) 0.23129(9) -0.15224(14) 0.0349(3) Uani 1 1 d . . . . .
H16A H 0.705325 0.232386 -0.174719 0.042 Uiso 1 1 calc R U . . .
H16B H 0.655374 0.215877 -0.235934 0.042 Uiso 1 1 calc R U . . .
C17 C 0.60873(4) 0.84618(8) -0.05671(14) 0.0262(2) Uani 1 1 d . . . . .
H17A H 0.610927 0.849069 0.044202 0.031 Uiso 1 1 calc R U . . .
H17B H 0.577577 0.854202 -0.093109 0.031 Uiso 1 1 calc R U . . .
C18 C 0.63711(4) 0.91477(8) -0.11161(13) 0.0271(3) Uani 1 1 d . . . . .
H18A H 0.641064 0.900401 -0.207330 0.033 Uiso 1 1 calc R U . . .
H18B H 0.620475 0.968437 -0.113490 0.033 Uiso 1 1 calc R U . . .
C19 C 0.71102(4) 0.85925(8) -0.04320(14) 0.0287(3) Uani 1 1 d . . . . .
H19A H 0.712615 0.841832 -0.139073 0.034 Uiso 1 1 calc R U . . .
H19B H 0.700507 0.810538 0.007221 0.034 Uiso 1 1 calc R U . . .
C20 C 0.75598(4) 0.88595(9) 0.02085(15) 0.0322(3) Uani 1 1 d . . . . .
H20A H 0.776722 0.838185 0.018027 0.039 Uiso 1 1 calc R U . . .
H20B H 0.766812 0.933120 -0.032321 0.039 Uiso 1 1 calc R U . . .
C21 C 0.72509(5) 0.98108(9) 0.16405(14) 0.0309(3) Uani 1 1 d . . . . .
H21A H 0.735898 1.029536 0.113699 0.037 Uiso 1 1 calc R U . . .
H21B H 0.724119 0.998529 0.260191 0.037 Uiso 1 1 calc R U . . .
C22 C 0.67924(4) 0.95784(8) 0.10198(13) 0.0275(3) Uani 1 1 d . . . . .
H22A H 0.667431 0.912080 0.155932 0.033 Uiso 1 1 calc R U . . .
H22B H 0.659608 1.007397 0.103951 0.033 Uiso 1 1 calc R U . . .
O1W O 0.57080(4) 0.73372(8) 0.37043(14) 0.0366(3) Uani 0.8 1 d G . P . .
H1WA H 0.596031 0.710790 0.382401 0.055 Uiso 0.8 1 d G U P . .
H1WB H 0.555399 0.699848 0.318215 0.055 Uiso 0.8 1 d G U P . .

loop_
_atom_site_aniso_label
_atom_site_aniso_U_11
_atom_site_aniso_U_22
_atom_site_aniso_U_33
_atom_site_aniso_U_23
_atom_site_aniso_U_13
_atom_site_aniso_U_12
Ni1 0.01454(10) 0.01526(10) 0.01959(10) 0.000 0.00262(7) 0.000
O1 0.0211(4) 0.0174(4) 0.0253(4) -0.0001(3) 0.0074(3) -0.0002(3)
O2 0.0195(4) 0.0205(4) 0.0282(4) -0.0004(3) 0.0089(3) -0.0005(3)
O3 0.0581(7) 0.0293(5) 0.0299(5) 0.0031(4) 0.0008(5) 0.0132(5)
O4 0.0290(5) 0.0197(4) 0.0317(5) 0.0009(3) 0.0095(4) -0.0061(3)
O5 0.0354(5) 0.0326(5) 0.0301(5) 0.0021(4) -0.0042(4) -0.0020(4)
N1 0.0150(4) 0.0166(5) 0.0193(4) 0.0005(3) 0.0002(3) -0.0003(3)
N2 0.0278(5) 0.0216(5) 0.0216(5) -0.0009(4) 0.0020(4) 0.0033(4)
N3 0.0264(5) 0.0189(5) 0.0228(5) 0.0003(4) 0.0031(4) -0.0033(4)
C1 0.0277(6) 0.0178(6) 0.0303(6) -0.0014(5) 0.0022(5) 0.0023(4)
C2 0.0211(5) 0.0207(6) 0.0254(6) -0.0013(4) 0.0033(4) 0.0014(4)
C3 0.0159(5) 0.0174(5) 0.0197(5) 0.0008(4) -0.0005(4) -0.0004(4)
C4 0.0160(5) 0.0176(5) 0.0201(5) -0.0008(4) 0.0006(4) 0.0012(4)
C5 0.0148(5) 0.0192(5) 0.0188(5) 0.0011(4) 0.0003(4) -0.0007(4)
C6 0.0155(5) 0.0199(5) 0.0200(5) -0.0004(4) 0.0012(4) 0.0007(4)
C7 0.0184(5) 0.0237(6) 0.0222(5) 0.0013(4) 0.0036(4) -0.0012(4)
C8 0.0203(5) 0.0198(5) 0.0217(5) 0.0021(4) -0.0001(4) -0.0047(4)
C9 0.0207(5) 0.0169(5) 0.0242(5) 0.0003(4) 0.0021(4) -0.0010(4)
C10 0.0154(5) 0.0196(5) 0.0192(5) 0.0005(4) -0.0001(4) -0.0005(4)
C11 0.0188(5) 0.0248(6) 0.0250(6) 0.0024(5) 0.0074(4) 0.0001(4)
C12 0.0239(6) 0.0272(6) 0.0214(6) -0.0002(4) 0.0043(4) 0.0032(5)
C13 0.0383(7) 0.0269(6) 0.0226(6) -0.0013(5) -0.0005(5) 0.0030(5)
C14 0.0572(10) 0.0309(7) 0.0234(6) 0.0015(5) 0.0045(6) 0.0087(6)
C15 0.0612(10) 0.0247(7) 0.0379(8) -0.0006(6) -0.0006(7) 0.0052(7)
C16 0.0513(9) 0.0262(7) 0.0260(6) -0.0045(5) -0.0006(6) 0.0084(6)
C17 0.0261(6) 0.0208(6) 0.0319(6) 0.0005(5) 0.0039(5) -0.0035(5)
C18 0.0299(6) 0.0213(6) 0.0294(6) 0.0055(5) -0.0001(5) -0.0044(5)
C19 0.0309(7) 0.0230(6) 0.0320(7) -0.0071(5) 0.0026(5) -0.0016(5)
C20 0.0285(7) 0.0307(7) 0.0372(7) -0.0064(6) 0.0020(5) 0.0005(5)
C21 0.0369(7) 0.0298(7) 0.0260(6) -0.0058(5) 0.0036(5) -0.0058(5)
C22 0.0314(6) 0.0255(6) 0.0267(6) -0.0027(5) 0.0082(5) -0.0039(5)
O1W 0.0352(7) 0.0393(7) 0.0370(7) -0.0143(6) 0.0112(5) -0.0074(6)

loop_
_atom_type_symbol
_atom_type_description
_atom_type_scat_dispersion_real
_atom_type_scat_dispersion_imag
_atom_type_scat_source
C C 0.0033 0.0016 'International Tables Vol C Tables 4.2.6.8 and 6.1.1.4'
H H 0.0000 0.0000 'International Tables Vol C Tables 4.2.6.8 and 6.1.1.4'
N N 0.0061 0.0033 'International Tables Vol C Tables 4.2.6.8 and 6.1.1.4'
Ni Ni 0.3393 1.1124 'International Tables Vol C Tables 4.2.6.8 and 6.1.1.4'
O O 0.0106 0.0060 'International Tables Vol C Tables 4.2.6.8 and 6.1.1.4'

loop_
_geom_angle_atom_site_label_1
_geom_angle_atom_site_label_2
_geom_angle_atom_site_label_3
_geom_angle
_geom_angle_site_symmetry_1
_geom_angle_site_symmetry_3
_geom_angle_publ_flag
O1 Ni1 O1 83.37(5) . 2_655 ?
O1 Ni1 N1 94.94(4) . . ?
O1 Ni1 N1 178.24(4) 2_655 . ?
O1 Ni1 N1 178.24(4) . 2_655 ?
O1 Ni1 N1 94.95(4) 2_655 2_655 ?
N1 Ni1 N1 86.74(6) 2_655 . ?
C10 O1 Ni1 128.51(7) . . ?
C6 O2 C11 116.38(9) . . ?
C15 O3 C14 109.85(11) . . ?
C8 O4 C17 117.50(9) . . ?
C21 O5 C20 109.76(10) . . ?
C3 N1 Ni1 112.96(7) . . ?
C4 N1 Ni1 126.24(8) . . ?
C4 N1 C3 120.80(9) . . ?
C12 N2 C13 113.68(10) . . ?
C12 N2 C16 109.24(10) . . ?
C13 N2 C16 108.62(10) . . ?
C18 N3 C19 114.15(10) . . ?
C22 N3 C18 113.52(10) . . ?
C22 N3 C19 110.07(10) . . ?
C1 C1 H1 119.7 2_655 . ?
C2 C1 C1 120.56(7) . 2_655 ?
C2 C1 H1 119.7 . . ?
C1 C2 H2 120.3 . . ?
C1 C2 C3 119.43(11) . . ?
C3 C2 H2 120.3 . . ?
C2 C3 N1 126.32(10) . . ?
C2 C3 C3 120.01(7) . 2_655 ?
C3 C3 N1 113.67(6) 2_655 . ?
N1 C4 H4 117.5 . . ?
N1 C4 C5 124.97(10) . . ?
C5 C4 H4 117.5 . . ?
C4 C5 C6 119.74(10) . . ?
C4 C5 C10 122.45(10) . . ?
C10 C5 C6 117.80(10) . . ?
O2 C6 C5 115.01(10) . . ?
O2 C6 C7 123.40(10) . . ?
C7 C6 C5 121.59(10) . . ?
C6 C7 H7 120.5 . . ?
C6 C7 C8 119.00(10) . . ?
C8 C7 H7 120.5 . . ?
O4 C8 C7 113.84(10) . . ?
O4 C8 C9 124.42(11) . . ?
C9 C8 C7 121.74(11) . . ?
C8 C9 H9 120.1 . . ?
C8 C9 C10 119.84(11) . . ?
C10 C9 H9 120.1 . . ?
O1 C10 C5 122.77(10) . . ?
O1 C10 C9 117.24(10) . . ?
C9 C10 C5 119.98(10) . . ?
O2 C11 H11A 109.8 . . ?
O2 C11 H11B 109.8 . . ?
O2 C11 C12 109.25(10) . . ?
H11A C11 H11B 108.3 . . ?
C12 C11 H11A 109.8 . . ?
C12 C11 H11B 109.8 . . ?
N2 C12 C11 114.35(10) . . ?
N2 C12 H12A 108.7 . . ?
N2 C12 H12B 108.7 . . ?
C11 C12 H12A 108.7 . . ?
C11 C12 H12B 108.7 . . ?
H12A C12 H12B 107.6 . . ?
N2 C13 H13A 109.8 . . ?
N2 C13 H13B 109.8 . . ?
N2 C13 C14 109.39(12) . . ?
H13A C13 H13B 108.2 . . ?
C14 C13 H13A 109.8 . . ?
C14 C13 H13B 109.8 . . ?
O3 C14 C13 111.66(11) . . ?
O3 C14 H14A 109.3 . . ?
O3 C14 H14B 109.3 . . ?
C13 C14 H14A 109.3 . . ?
C13 C14 H14B 109.3 . . ?
H14A C14 H14B 107.9 . . ?
O3 C15 H15A 109.3 . . ?
O3 C15 H15B 109.3 . . ?
O3 C15 C16 111.43(13) . . ?
H15A C15 H15B 108.0 . . ?
C16 C15 H15A 109.3 . . ?
C16 C15 H15B 109.3 . . ?
N2 C16 C15 110.14(11) . . ?
N2 C16 H16A 109.6 . . ?
N2 C16 H16B 109.6 . . ?
C15 C16 H16A 109.6 . . ?
C15 C16 H16B 109.6 . . ?
H16A C16 H16B 108.1 . . ?
O4 C17 H17A 110.1 . . ?
O4 C17 H17B 110.1 . . ?
O4 C17 C18 108.13(10) . . ?
H17A C17 H17B 108.4 . . ?
C18 C17 H17A 110.1 . . ?
C18 C17 H17B 110.1 . . ?
N3 C18 C17 117.79(10) . . ?
N3 C18 H18A 107.9 . . ?
N3 C18 H18B 107.9 . . ?
C17 C18 H18A 107.9 . . ?
C17 C18 H18B 107.9 . . ?
H18A C18 H18B 107.2 . . ?
N3 C19 H19A 109.8 . . ?
N3 C19 H19B 109.8 . . ?
N3 C19 C20 109.18(10) . . ?
H19A C19 H19B 108.3 . . ?
C20 C19 H19A 109.8 . . ?
C20 C19 H19B 109.8 . . ?
O5 C20 C19 111.08(11) . . ?
O5 C20 H20A 109.4 . . ?
O5 C20 H20B 109.4 . . ?
C19 C20 H20A 109.4 . . ?
C19 C20 H20B 109.4 . . ?
H20A C20 H20B 108.0 . . ?
O5 C21 H21A 109.4 . . ?
O5 C21 H21B 109.4 . . ?
O5 C21 C22 111.34(11) . . ?
H21A C21 H21B 108.0 . . ?
C22 C21 H21A 109.4 . . ?
C22 C21 H21B 109.4 . . ?
N3 C22 C21 109.72(10) . . ?
N3 C22 H22A 109.7 . . ?
N3 C22 H22B 109.7 . . ?
C21 C22 H22A 109.7 . . ?
C21 C22 H22B 109.7 . . ?
H22A C22 H22B 108.2 . . ?
H1WA O1W H1WB 104.5 . . ?

loop_
_geom_bond_atom_site_label_1
_geom_bond_atom_site_label_2
_geom_bond_distance
_geom_bond_site_symmetry_2
_geom_bond_publ_flag
Ni1 O1 1.8399(8) . ?
Ni1 O1 1.8400(8) 2_655 ?
Ni1 N1 1.8511(9) 2_655 ?
Ni1 N1 1.8511(9) . ?
O1 C10 1.3073(13) . ?
O2 C6 1.3649(14) . ?
O2 C11 1.4321(13) . ?
O3 C14 1.4290(17) . ?
O3 C15 1.4226(19) . ?
O4 C8 1.3620(14) . ?
O4 C17 1.4331(15) . ?
O5 C20 1.4290(17) . ?
O5 C21 1.4232(17) . ?
N1 C3 1.4220(14) . ?
N1 C4 1.3114(14) . ?
N2 C12 1.4595(16) . ?
N2 C13 1.4653(16) . ?
N2 C16 1.4669(16) . ?
N3 C18 1.4610(16) . ?
N3 C19 1.4614(16) . ?
N3 C22 1.4599(16) . ?
C1 C1 1.391(3) 2_655 ?
C1 H1 0.9500 . ?
C1 C2 1.3826(17) . ?
C2 H2 0.9500 . ?
C2 C3 1.3954(15) . ?
C3 C3 1.401(2) 2_655 ?
C4 H4 0.9500 . ?
C4 C5 1.4139(15) . ?
C5 C6 1.4362(15) . ?
C5 C10 1.4233(15) . ?
C6 C7 1.3695(16) . ?
C7 H7 0.9500 . ?
C7 C8 1.4131(16) . ?
C8 C9 1.3731(16) . ?
C9 H9 0.9500 . ?
C9 C10 1.4127(15) . ?
C11 H11A 0.9900 . ?
C11 H11B 0.9900 . ?
C11 C12 1.5100(17) . ?
C12 H12A 0.9900 . ?
C12 H12B 0.9900 . ?
C13 H13A 0.9900 . ?
C13 H13B 0.9900 . ?
C13 C14 1.5127(19) . ?
C14 H14A 0.9900 . ?
C14 H14B 0.9900 . ?
C15 H15A 0.9900 . ?
C15 H15B 0.9900 . ?
C15 C16 1.511(2) . ?
C16 H16A 0.9900 . ?
C16 H16B 0.9900 . ?
C17 H17A 0.9900 . ?
C17 H17B 0.9900 . ?
C17 C18 1.5262(17) . ?
C18 H18A 0.9900 . ?
C18 H18B 0.9900 . ?
C19 H19A 0.9900 . ?
C19 H19B 0.9900 . ?
C19 C20 1.5111(19) . ?
C20 H20A 0.9900 . ?
C20 H20B 0.9900 . ?
C21 H21A 0.9900 . ?
C21 H21B 0.9900 . ?
C21 C22 1.5146(19) . ?
C22 H22A 0.9900 . ?
C22 H22B 0.9900 . ?
O1W H1WA 0.8500 . ?
O1W H1WB 0.8499 . ?

loop_
_geom_torsion_atom_site_label_1
_geom_torsion_atom_site_label_2
_geom_torsion_atom_site_label_3
_geom_torsion_atom_site_label_4
_geom_torsion
_geom_torsion_site_symmetry_1
_geom_torsion_site_symmetry_2
_geom_torsion_site_symmetry_3
_geom_torsion_site_symmetry_4
_geom_torsion_publ_flag
Ni1 O1 C10 C5 3.77(16) . . . . ?
Ni1 O1 C10 C9 -175.27(8) . . . . ?
Ni1 N1 C3 C2 179.63(9) . . . . ?
Ni1 N1 C3 C3 -0.22(15) . . . 2_655 ?
Ni1 N1 C4 C5 1.12(17) . . . . ?
O1 Ni1 O1 C10 175.83(12) 2_655 . . . ?
O1 Ni1 N1 C3 -179.42(7) . . . . ?
O1 Ni1 N1 C4 1.19(10) . . . . ?
O2 C6 C7 C8 177.65(10) . . . . ?
O2 C11 C12 N2 -47.61(14) . . . . ?
O3 C15 C16 N2 -58.44(17) . . . . ?
O4 C8 C9 C10 -178.05(11) . . . . ?
O4 C17 C18 N3 -78.53(14) . . . . ?
O5 C21 C22 N3 -57.60(14) . . . . ?
N1 Ni1 O1 C10 -3.65(10) . . . . ?
N1 Ni1 N1 C3 0.08(5) 2_655 . . . ?
N1 Ni1 N1 C4 -179.31(12) 2_655 . . . ?
N1 C4 C5 C6 176.81(10) . . . . ?
N1 C4 C5 C10 -1.90(18) . . . . ?
N2 C13 C14 O3 59.12(16) . . . . ?
N3 C19 C20 O5 59.10(15) . . . . ?
C1 C1 C2 C3 -0.2(2) 2_655 . . . ?
C1 C2 C3 N1 179.87(11) . . . . ?
C1 C2 C3 C3 -0.3(2) . . . 2_655 ?
C3 N1 C4 C5 -178.23(10) . . . . ?
C4 N1 C3 C2 -0.94(17) . . . . ?
C4 N1 C3 C3 179.21(12) . . . 2_655 ?
C4 C5 C6 O2 3.40(15) . . . . ?
C4 C5 C6 C7 -176.54(10) . . . . ?
C4 C5 C10 O1 -0.60(17) . . . . ?
C4 C5 C10 C9 178.41(10) . . . . ?
C5 C6 C7 C8 -2.41(17) . . . . ?
C6 O2 C11 C12 177.22(9) . . . . ?
C6 C5 C10 O1 -179.34(10) . . . . ?
C6 C5 C10 C9 -0.33(16) . . . . ?
C6 C7 C8 O4 180.00(10) . . . . ?
C6 C7 C8 C9 0.67(18) . . . . ?
C7 C8 C9 C10 1.20(17) . . . . ?
C8 O4 C17 C18 176.44(10) . . . . ?
C8 C9 C10 O1 177.73(10) . . . . ?
C8 C9 C10 C5 -1.33(17) . . . . ?
C10 C5 C6 O2 -177.82(9) . . . . ?
C10 C5 C6 C7 2.24(16) . . . . ?
C11 O2 C6 C5 -165.49(10) . . . . ?
C11 O2 C6 C7 14.45(16) . . . . ?
C12 N2 C13 C14 -179.92(11) . . . . ?
C12 N2 C16 C15 -177.46(12) . . . . ?
C13 N2 C12 C11 -55.78(14) . . . . ?
C13 N2 C16 C15 58.04(16) . . . . ?
C14 O3 C15 C16 57.47(17) . . . . ?
C15 O3 C14 C13 -58.12(17) . . . . ?
C16 N2 C12 C11 -177.26(11) . . . . ?
C16 N2 C13 C14 -58.09(14) . . . . ?
C17 O4 C8 C7 178.10(10) . . . . ?
C17 O4 C8 C9 -2.60(17) . . . . ?
C18 N3 C19 C20 173.49(11) . . . . ?
C18 N3 C22 C21 -173.86(10) . . . . ?
C19 N3 C18 C17 65.37(15) . . . . ?
C19 N3 C22 C21 56.79(13) . . . . ?
C20 O5 C21 C22 58.59(14) . . . . ?
C21 O5 C20 C19 -59.50(14) . . . . ?
C22 N3 C18 C17 -61.88(15) . . . . ?
C22 N3 C19 C20 -57.50(14) . . . . ?

loop_
_smtbx_masks_void_nr
_smtbx_masks_void_average_x
_smtbx_masks_void_average_y
_smtbx_masks_void_average_z
_smtbx_masks_void_volume
_smtbx_masks_void_count_electrons
_smtbx_masks_void_content
1 0.000 0.500 -0.633 343.3 106.9 '2 chloroform'
2 0.500 0.000 -0.972 343.3 106.9 '2 chloroform'
